data_4509544
loop_
_publ_author_name
'Clark, Thomas E.'
'Makha, Mohamed'
'Sobolev, Alexandre N.'
'Su, Dian'
'Rohrs, Henry'
'Gross, Michael L.'
'Raston, Colin L.'

_publ_section_title
;
 Organization of Lower RimO-Alkylatedp-Phosphonic Acid Calix[4]arenes
;
_journal_issue 8
_journal_name_full 'Crystal Growth &amp; Design'
_journal_page_first 3575
_journal_paper_doi 10.1021/cg900315h
_journal_volume 9
_journal_year 2009
_chemical_formula_moiety 'C116 H204 O16 P4, H2 O'
_chemical_formula_sum 'C116 H206 O17 P4'
_chemical_formula_weight 1996.69
_chemical_name_systematic
; 
 ? 
;
_space_group_IT_number 2
_symmetry_cell_setting triclinic
_symmetry_space_group_name_Hall '-P 1'
_symmetry_space_group_name_H-M 'P -1'
_atom_sites_solution_hydrogens geom
_atom_sites_solution_primary direct
_atom_sites_solution_secondary difmap
_audit_creation_method SHELXL-97
_cell_angle_alpha 97.47(2)
_cell_angle_beta 90.39(2)
_cell_angle_gamma 94.84(2)
_cell_formula_units_Z 2
_cell_length_a 12.105(4)
_cell_length_b 12.533(3)
_cell_length_c 39.051(5)
_cell_measurement_reflns_used 4297
_cell_measurement_temperature 100(2)
_cell_measurement_theta_max 25.0
_cell_measurement_theta_min 2.55
_cell_volume 5852(3)
_computing_cell_refinement
;
CrysAlis RED, Oxford Diffraction Ltd.,
Version 1.171.29.6 (release 02-03-2006 CrysAlis171 .NET)
(compiled Mar  2 2006,16:42:47)
;
_computing_data_collection
;
CrysAlis CCD, Oxford Diffraction Ltd.,
Version 1.171.29.6 (release 02-03-2006 CrysAlis171 .NET)
(compiled Mar  2 2006,16:42:47)
;
_computing_data_reduction
;
CrysAlis RED, Oxford Diffraction Ltd.,
Version 1.171.29.6 (release 02-03-2006 CrysAlis171 .NET)
(compiled Mar  2 2006,16:42:47)
;
_computing_molecular_graphics 'X-Seed 2.0 (Barbour, 2001)'
_computing_publication_material 'SHELXL-97 (Sheldrick, 1997)'
_computing_structure_refinement 'SHELXL-97 (Sheldrick, 1997)'
_computing_structure_solution 'SHELXS-97 (Sheldrick, 1990)'
_diffrn_ambient_temperature 100(2)
_diffrn_detector_area_resol_mean 16.0009
_diffrn_measured_fraction_theta_full 0.447
_diffrn_measured_fraction_theta_max 0.447
_diffrn_measurement_device_type 'Oxford Diffraction Xcalibur-S, Sapphire CCD'
_diffrn_measurement_method '\w scans'
_diffrn_radiation_monochromator graphite
_diffrn_radiation_source 'Enhance (Mo) X-ray Source'
_diffrn_radiation_type MoK\a
_diffrn_radiation_wavelength 0.71073
_diffrn_reflns_av_R_equivalents 0.1352
_diffrn_reflns_av_sigmaI/netI 0.1801
_diffrn_reflns_limit_h_max 14
_diffrn_reflns_limit_h_min -13
_diffrn_reflns_limit_k_max 14
_diffrn_reflns_limit_k_min -14
_diffrn_reflns_limit_l_max 46
_diffrn_reflns_limit_l_min -46
_diffrn_reflns_number 30697
_diffrn_reflns_theta_full 25.00
_diffrn_reflns_theta_max 25.00
_diffrn_reflns_theta_min 2.57
_exptl_absorpt_coefficient_mu 0.125
_exptl_absorpt_correction_T_max 1.11806
_exptl_absorpt_correction_T_min 0.89044
_exptl_absorpt_correction_type multi-scan
_exptl_absorpt_process_details
;
CrysAlis RED, Oxford Diffraction Ltd.,
Version 1.171.29.6 (release 02-03-2006 CrysAlis171 .NET)
(compiled Mar  2 2006,16:42:47)
Empirical absorption correction using spherical harmonics,
 implemented in SCALE3 ABSPACK scaling algorithm.
;
_exptl_crystal_colour colorless
_exptl_crystal_density_diffrn 1.133
_exptl_crystal_density_meas ?
_exptl_crystal_density_method 'not measured'
_exptl_crystal_description prism
_exptl_crystal_F_000 2196
_exptl_crystal_size_max 0.25
_exptl_crystal_size_mid 0.15
_exptl_crystal_size_min 0.05
_refine_diff_density_max 0.861
_refine_diff_density_min -0.485
_refine_diff_density_rms 0.102
_refine_ls_extinction_method none
_refine_ls_goodness_of_fit_ref 1.156
_refine_ls_hydrogen_treatment constr
_refine_ls_matrix_type full
_refine_ls_number_parameters 1089
_refine_ls_number_reflns 9230
_refine_ls_number_restraints 668
_refine_ls_restrained_S_all 1.120
_refine_ls_R_factor_all 0.2850
_refine_ls_R_factor_gt 0.1954
_refine_ls_shift/su_max 0.015
_refine_ls_shift/su_mean 0.002
_refine_ls_structure_factor_coef Fsqd
_refine_ls_weighting_details 'calc w=1/[\s^2^(Fo^2^)+(0.1149P)^2^+121.0769P] where P=(Fo^2^+2Fc^2^)/3'
_refine_ls_weighting_scheme calc
_refine_ls_wR_factor_gt 0.4051
_refine_ls_wR_factor_ref 0.4539
_reflns_number_gt 5276
_reflns_number_total 9230
_reflns_threshold_expression >2sigma(I)
_cod_data_source_file cg900315hsup1.cif
_cod_data_source_block 717636
_cod_depositor_comments
;
The following automatic conversions were performed:

'_symmetry_cell_setting' value 'Triclinic' changed to 'triclinic'
according to /home/saulius/struct/CIF-dictionaries/cif_core.dic
dictionary named 'cif_core.dic' version 2.4.2 from 2011-04-26.

Automatic conversion script
Id: cif_fix_values 1891 2012-01-12 08:04:46Z andrius 

The following automatic conversions were performed:

'_exptl_crystal_density_meas' value 'not measured' was changed to '?'
- the value is perceived as not measured.

Automatic conversion script
Id: cif_fix_values 3008 2015-01-20 13:52:24Z robertas 
;
_cod_database_code 4509544

loop_
_symmetry_equiv_pos_as_xyz
'x, y, z'
'-x, -y, -z'

loop_
_atom_site_label
_atom_site_type_symbol
_atom_site_fract_x
_atom_site_fract_y
_atom_site_fract_z
_atom_site_U_iso_or_equiv
_atom_site_adp_type
_atom_site_occupancy
_atom_site_symmetry_multiplicity
_atom_site_calc_flag
_atom_site_refinement_flags
O1 O 0.0263(10) 0.3177(9) 0.2969(3) 0.026(3) Uani 1 1 d U
C101 C 0.0661(18) 0.4107(17) 0.3181(5) 0.041(5) Uani 1 1 d U
C102 C 0.1735(16) 0.4178(15) 0.3310(5) 0.032(5) Uani 1 1 d U
C103 C 0.2133(18) 0.5154(16) 0.3516(5) 0.041(5) Uani 1 1 d U
H103 H 0.2887 0.5259 0.3591 0.049 Uiso 1 1 calc R
C104 C 0.1413(16) 0.5969(15) 0.3611(5) 0.031(5) Uani 1 1 d U
C105 C 0.0375(18) 0.5795(17) 0.3495(5) 0.042(5) Uani 1 1 d U
H105 H -0.0120 0.6325 0.3569 0.051 Uiso 1 1 calc R
C106 C -0.0036(18) 0.4902(18) 0.3277(5) 0.047(6) Uani 1 1 d U
P1 P 0.1955(7) 0.7163(5) 0.38828(19) 0.074(3) Uani 1 1 d D
O11 O 0.1264(12) 0.8061(11) 0.3893(4) 0.092(6) Uiso 1 1 d D
O12 O 0.2208(19) 0.6705(16) 0.4228(4) 0.150(10) Uiso 1 1 d D
C107 C 0.241(2) 0.755(3) 0.4518(7) 0.19(2) Uiso 1 1 d D
H10A H 0.1871 0.7442 0.4703 0.228 Uiso 1 1 calc R
H10B H 0.2326 0.8267 0.4444 0.228 Uiso 1 1 calc R
C108 C 0.356(2) 0.750(3) 0.4649(8) 0.136(14) Uiso 1 1 d D
H10E H 0.3680 0.7983 0.4868 0.205 Uiso 1 1 calc R
H10F H 0.4093 0.7737 0.4480 0.205 Uiso 1 1 calc R
H10G H 0.3672 0.6762 0.4687 0.205 Uiso 1 1 calc R
O13 O 0.3237(8) 0.7373(18) 0.3838(7) 0.205(14) Uiso 1 1 d D
C109 C 0.351(3) 0.793(2) 0.3541(5) 0.128(13) Uiso 1 1 d D
H10C H 0.2879 0.7829 0.3375 0.153 Uiso 1 1 calc R
H10D H 0.4162 0.7634 0.3423 0.153 Uiso 1 1 calc R
C110 C 0.376(3) 0.9099(18) 0.3669(8) 0.121(12) Uiso 1 1 d D
H11S H 0.4023 0.9481 0.3477 0.181 Uiso 1 1 calc R
H11T H 0.4343 0.9183 0.3849 0.181 Uiso 1 1 calc R
H11U H 0.3093 0.9400 0.3764 0.181 Uiso 1 1 calc R
C111 C 0.0660(14) 0.3060(14) 0.2628(4) 0.023(4) Uani 1 1 d U
H11A H 0.0605 0.2284 0.2534 0.028 Uiso 1 1 calc R
H11B H 0.1451 0.3337 0.2630 0.028 Uiso 1 1 calc R
C112 C -0.0005(18) 0.3673(17) 0.2397(5) 0.045(6) Uani 1 1 d U
H11C H 0.0121 0.4458 0.2475 0.054 Uiso 1 1 calc R
H11D H -0.0806 0.3459 0.2417 0.054 Uiso 1 1 calc R
C113 C 0.0339(15) 0.3435(15) 0.2008(4) 0.028(5) Uani 1 1 d U
H11E H 0.1125 0.3707 0.1989 0.034 Uiso 1 1 calc R
H11F H 0.0287 0.2643 0.1942 0.034 Uiso 1 1 calc R
C114 C -0.0335(14) 0.3918(14) 0.1758(4) 0.021(4) Uani 1 1 d U
H11G H -0.1127 0.3709 0.1797 0.025 Uiso 1 1 calc R
H11H H -0.0220 0.4714 0.1813 0.025 Uiso 1 1 calc R
C115 C -0.0115(14) 0.3625(15) 0.1385(4) 0.025(4) Uani 1 1 d U
H11I H -0.0170 0.2828 0.1335 0.030 Uiso 1 1 calc R
H11J H 0.0659 0.3889 0.1343 0.030 Uiso 1 1 calc R
C116 C -0.0862(14) 0.4046(15) 0.1131(4) 0.025(4) Uani 1 1 d U
H11K H -0.1637 0.3778 0.1171 0.030 Uiso 1 1 calc R
H11L H -0.0811 0.4844 0.1180 0.030 Uiso 1 1 calc R
C117 C -0.0608(16) 0.3739(15) 0.0760(4) 0.032(5) Uani 1 1 d U
H11M H -0.0677 0.2941 0.0709 0.039 Uiso 1 1 calc R
H11N H 0.0171 0.3995 0.0721 0.039 Uiso 1 1 calc R
C118 C -0.1355(12) 0.4191(12) 0.0507(3) 0.009(3) Uani 1 1 d U
H11O H -0.1269 0.4990 0.0553 0.011 Uiso 1 1 calc R
H11P H -0.2136 0.3954 0.0551 0.011 Uiso 1 1 calc R
C119 C -0.1114(14) 0.3845(14) 0.0125(4) 0.021(4) Uani 1 1 d U
H11Q H -0.0338 0.4095 0.0079 0.026 Uiso 1 1 calc R
H11R H -0.1189 0.3047 0.0079 0.026 Uiso 1 1 calc R
C120 C -0.1884(15) 0.4292(15) -0.0123(4) 0.030(5) Uani 1 1 d U
H12A H -0.1830 0.5089 -0.0072 0.036 Uiso 1 1 calc R
H12B H -0.2659 0.4021 -0.0084 0.036 Uiso 1 1 calc R
C121 C -0.1610(13) 0.3973(13) -0.0504(4) 0.017(4) Uani 1 1 d U
H12C H -0.0828 0.4222 -0.0542 0.020 Uiso 1 1 calc R
H12D H -0.1692 0.3176 -0.0558 0.020 Uiso 1 1 calc R
C122 C -0.2358(15) 0.4457(15) -0.0748(4) 0.028(5) Uani 1 1 d U
H12E H -0.3141 0.4249 -0.0696 0.034 Uiso 1 1 calc R
H12F H -0.2240 0.5254 -0.0701 0.034 Uiso 1 1 calc R
C123 C -0.2167(13) 0.4108(13) -0.1129(4) 0.014(4) Uani 1 1 d U
H12G H -0.1381 0.4303 -0.1179 0.017 Uiso 1 1 calc R
H12H H -0.2302 0.3312 -0.1176 0.017 Uiso 1 1 calc R
C124 C -0.2891(13) 0.4607(13) -0.1366(4) 0.017(4) Uani 1 1 d U
H12I H -0.2801 0.5402 -0.1307 0.021 Uiso 1 1 calc R
H12J H -0.3676 0.4364 -0.1330 0.021 Uiso 1 1 calc R
C125 C -0.2620(17) 0.4312(17) -0.1750(5) 0.040(5) Uani 1 1 d U
H12K H -0.2702 0.3517 -0.1809 0.047 Uiso 1 1 calc R
H12L H -0.1839 0.4564 -0.1788 0.047 Uiso 1 1 calc R
C126 C -0.3394(16) 0.4828(16) -0.1995(4) 0.035(5) Uani 1 1 d U
H12M H -0.4177 0.4581 -0.1958 0.042 Uiso 1 1 calc R
H12N H -0.3306 0.5624 -0.1940 0.042 Uiso 1 1 calc R
C127 C -0.3111(16) 0.4512(16) -0.2367(4) 0.034(5) Uani 1 1 d U
H12O H -0.3191 0.3715 -0.2421 0.041 Uiso 1 1 calc R
H12P H -0.2329 0.4763 -0.2404 0.041 Uiso 1 1 calc R
C128 C -0.3878(15) 0.5007(16) -0.2618(4) 0.035(5) Uani 1 1 d U
H12Q H -0.3667 0.4791 -0.2857 0.052 Uiso 1 1 calc R
H12R H -0.3795 0.5797 -0.2567 0.052 Uiso 1 1 calc R
H12S H -0.4651 0.4745 -0.2587 0.052 Uiso 1 1 calc R
C1 C 0.2524(14) 0.3263(13) 0.3245(4) 0.022(4) Uani 1 1 d U
H1A H 0.3271 0.3516 0.3344 0.027 Uiso 1 1 calc R
H1B H 0.2593 0.3038 0.2995 0.027 Uiso 1 1 calc R
O2 O 0.1768(10) 0.1163(9) 0.2876(3) 0.028(3) Uani 1 1 d U
C201 C 0.1663(16) 0.1281(16) 0.3234(5) 0.033(5) Uani 1 1 d U
C202 C 0.1119(15) 0.0441(14) 0.3391(4) 0.025(4) Uani 1 1 d U
C203 C 0.1102(14) 0.0582(15) 0.3740(4) 0.027(4) Uani 1 1 d U
H203 H 0.0772 0.0011 0.3853 0.033 Uiso 1 1 calc R
C204 C 0.1540(17) 0.1518(16) 0.3943(5) 0.037(5) Uani 1 1 d U
C205 C 0.1980(14) 0.2417(15) 0.3776(4) 0.027(4) Uani 1 1 d U
H205 H 0.2246 0.3086 0.3905 0.032 Uiso 1 1 calc R
C206 C 0.1997(15) 0.2268(15) 0.3430(4) 0.029(5) Uani 1 1 d U
P2 P 0.1546(6) 0.1662(5) 0.44129(13) 0.0512(18) Uani 1 1 d D
O21 O 0.1736(12) 0.2798(7) 0.4556(4) 0.076(5) Uiso 1 1 d D
O22 O 0.0440(11) 0.1083(14) 0.4530(5) 0.114(7) Uiso 1 1 d D
C208 C -0.124(3) 0.037(4) 0.4758(13) 0.27(3) Uiso 1 1 d D
H20E H -0.1982 0.0011 0.4698 0.400 Uiso 1 1 calc R
H20F H -0.1310 0.1013 0.4927 0.400 Uiso 1 1 calc R
H20G H -0.0789 -0.0125 0.4858 0.400 Uiso 1 1 calc R
C207 C -0.071(2) 0.070(6) 0.4441(10) 0.34(4) Uiso 1 1 d D
H20A H -0.0741 0.0079 0.4256 0.409 Uiso 1 1 calc R
H20B H -0.1100 0.1283 0.4358 0.409 Uiso 1 1 calc R
O23 O 0.2535(17) 0.0973(17) 0.4475(7) 0.195(13) Uiso 1 1 d D
C209 C 0.312(3) 0.041(4) 0.4713(15) 0.44(6) Uiso 1 1 d D
H20C H 0.3296 -0.0303 0.4597 0.534 Uiso 1 1 calc R
H20D H 0.2657 0.0302 0.4915 0.534 Uiso 1 1 calc R
C210 C 0.416(4) 0.109(5) 0.4826(16) 0.35(4) Uiso 1 1 d D
H21S H 0.4585 0.0718 0.4983 0.522 Uiso 1 1 calc R
H21T H 0.3983 0.1786 0.4946 0.522 Uiso 1 1 calc R
H21U H 0.4612 0.1204 0.4624 0.522 Uiso 1 1 calc R
C211 C 0.2814(15) 0.0804(15) 0.2771(4) 0.031(5) Uani 1 1 d U
H21A H 0.2760 0.0005 0.2729 0.037 Uiso 1 1 calc R
H21B H 0.3377 0.1048 0.2955 0.037 Uiso 1 1 calc R
C212 C 0.3156(16) 0.1256(16) 0.2445(5) 0.036(5) Uani 1 1 d U
H21C H 0.3188 0.2054 0.2491 0.043 Uiso 1 1 calc R
H21D H 0.3915 0.1060 0.2389 0.043 Uiso 1 1 calc R
C213 C 0.2425(14) 0.0891(14) 0.2134(4) 0.020(4) Uani 1 1 d U
H21E H 0.2429 0.0097 0.2078 0.024 Uiso 1 1 calc R
H21F H 0.1656 0.1047 0.2194 0.024 Uiso 1 1 calc R
C214 C 0.2734(14) 0.1390(14) 0.1820(4) 0.022(4) Uani 1 1 d U
H21G H 0.3507 0.1247 0.1762 0.027 Uiso 1 1 calc R
H21H H 0.2712 0.2183 0.1873 0.027 Uiso 1 1 calc R
C215 C 0.1976(15) 0.0980(15) 0.1498(4) 0.029(5) Uani 1 1 d U
H21I H 0.1197 0.1089 0.1558 0.035 Uiso 1 1 calc R
H21J H 0.2030 0.0195 0.1435 0.035 Uiso 1 1 calc R
C216 C 0.2296(15) 0.1576(14) 0.1179(4) 0.024(4) Uani 1 1 d U
H21K H 0.2222 0.2358 0.1238 0.028 Uiso 1 1 calc R
H21L H 0.3080 0.1482 0.1121 0.028 Uiso 1 1 calc R
C217 C 0.1559(14) 0.1139(14) 0.0865(4) 0.021(4) Uani 1 1 d U
H21M H 0.0774 0.1197 0.0928 0.025 Uiso 1 1 calc R
H21N H 0.1661 0.0363 0.0801 0.025 Uiso 1 1 calc R
C218 C 0.1794(12) 0.1723(12) 0.0550(3) 0.011(4) Uani 1 1 d U
H21O H 0.1699 0.2500 0.0616 0.013 Uiso 1 1 calc R
H21P H 0.2578 0.1661 0.0487 0.013 Uiso 1 1 calc R
C219 C 0.1087(16) 0.1323(16) 0.0242(4) 0.033(5) Uani 1 1 d U
H21Q H 0.0302 0.1380 0.0307 0.040 Uiso 1 1 calc R
H21R H 0.1186 0.0548 0.0176 0.040 Uiso 1 1 calc R
C220 C 0.1309(14) 0.1909(13) -0.0072(4) 0.019(4) Uani 1 1 d U
H22A H 0.2088 0.1841 -0.0141 0.023 Uiso 1 1 calc R
H22B H 0.1219 0.2686 -0.0007 0.023 Uiso 1 1 calc R
C221 C 0.0540(13) 0.1476(13) -0.0384(3) 0.012(4) Uani 1 1 d U
H22C H -0.0238 0.1573 -0.0319 0.014 Uiso 1 1 calc R
H22D H 0.0608 0.0693 -0.0445 0.014 Uiso 1 1 calc R
C222 C 0.0830(14) 0.2070(14) -0.0704(4) 0.021(4) Uani 1 1 d U
H22E H 0.0765 0.2853 -0.0641 0.026 Uiso 1 1 calc R
H22F H 0.1608 0.1971 -0.0768 0.026 Uiso 1 1 calc R
C223 C 0.0059(16) 0.1645(15) -0.1019(4) 0.035(5) Uani 1 1 d U
H22G H 0.0138 0.0865 -0.1084 0.042 Uiso 1 1 calc R
H22H H -0.0720 0.1725 -0.0952 0.042 Uiso 1 1 calc R
C224 C 0.0300(15) 0.2220(15) -0.1327(4) 0.028(5) Uani 1 1 d U
H22I H 0.0235 0.3001 -0.1259 0.033 Uiso 1 1 calc R
H22J H 0.1077 0.2132 -0.1395 0.033 Uiso 1 1 calc R
C225 C -0.0435(15) 0.1844(15) -0.1634(4) 0.027(4) Uani 1 1 d U
H22K H -0.1212 0.1943 -0.1568 0.032 Uiso 1 1 calc R
H22L H -0.0377 0.1062 -0.1701 0.032 Uiso 1 1 calc R
C226 C -0.0165(16) 0.2429(16) -0.1944(4) 0.035(5) Uani 1 1 d U
H22M H 0.0594 0.2287 -0.2019 0.042 Uiso 1 1 calc R
H22N H -0.0167 0.3216 -0.1871 0.042 Uiso 1 1 calc R
C227 C -0.0972(18) 0.2107(17) -0.2258(5) 0.045(6) Uani 1 1 d U
H22O H -0.1743 0.2177 -0.2181 0.054 Uiso 1 1 calc R
H22P H -0.0909 0.1341 -0.2351 0.054 Uiso 1 1 calc R
C228 C -0.0722(15) 0.2831(15) -0.2555(4) 0.029(4) Uani 1 1 d U
H22Q H -0.1252 0.2605 -0.2747 0.043 Uiso 1 1 calc R
H22R H 0.0033 0.2748 -0.2637 0.043 Uiso 1 1 calc R
H22S H -0.0792 0.3590 -0.2466 0.043 Uiso 1 1 calc R
C2 C 0.0524(13) -0.0582(13) 0.3193(4) 0.020(4) Uani 1 1 d U
H2A H 0.0856 -0.1225 0.3257 0.024 Uiso 1 1 calc R
H2B H 0.0617 -0.0572 0.2942 0.024 Uiso 1 1 calc R
O3 O -0.1028(11) 0.0567(10) 0.2873(3) 0.037(3) Uani 1 1 d U
C301 C -0.1420(16) -0.0014(15) 0.3128(4) 0.029(5) Uani 1 1 d U
C302 C -0.2498(16) 0.0083(16) 0.3239(5) 0.035(5) Uani 1 1 d U
C303 C -0.2829(18) -0.0604(17) 0.3492(5) 0.045(6) Uani 1 1 d U
H303 H -0.3557 -0.0577 0.3580 0.054 Uiso 1 1 calc R
C304 C -0.2148(15) -0.1308(15) 0.3615(4) 0.027(4) Uani 1 1 d U
C305 C -0.1100(15) -0.1293(15) 0.3522(4) 0.028(4) Uani 1 1 d U
H305 H -0.0608 -0.1721 0.3623 0.034 Uiso 1 1 calc R
C306 C -0.0724(14) -0.0652(14) 0.3278(4) 0.023(4) Uani 1 1 d U
P3 P -0.2764(6) -0.2185(5) 0.39143(15) 0.058(2) Uani 1 1 d D
O31 O -0.3505(10) -0.1687(14) 0.4169(3) 0.091(6) Uiso 1 1 d D
O32 O -0.3368(12) -0.3110(10) 0.3654(3) 0.079(5) Uiso 1 1 d D
C307 C -0.408(2) -0.3941(16) 0.3790(4) 0.079(8) Uiso 1 1 d D
H30A H -0.4715 -0.3618 0.3912 0.095 Uiso 1 1 calc R
H30B H -0.3665 -0.4295 0.3955 0.095 Uiso 1 1 calc R
C308 C -0.4498(19) -0.4747(13) 0.3492(6) 0.082(9) Uiso 1 1 d D
H30E H -0.4990 -0.5315 0.3576 0.123 Uiso 1 1 calc R
H30F H -0.3868 -0.5068 0.3375 0.123 Uiso 1 1 calc R
H30G H -0.4908 -0.4387 0.3329 0.123 Uiso 1 1 calc R
O33 O -0.1735(12) -0.2615(17) 0.4082(4) 0.112(7) Uiso 1 1 d D
C309 C -0.175(3) -0.270(6) 0.4450(6) 0.34(4) Uiso 1 1 d D
H30C H -0.2215 -0.3356 0.4493 0.411 Uiso 1 1 calc R
H30D H -0.2065 -0.2063 0.4578 0.411 Uiso 1 1 calc R
C310 C -0.059(3) -0.276(5) 0.4569(9) 0.31(4) Uiso 1 1 d D
H31S H -0.0561 -0.2718 0.4821 0.465 Uiso 1 1 calc R
H31T H -0.0116 -0.2154 0.4498 0.465 Uiso 1 1 calc R
H31U H -0.0319 -0.3441 0.4465 0.465 Uiso 1 1 calc R
C311 C -0.1369(15) -0.0054(14) 0.2546(4) 0.023(4) Uani 1 1 d U
H31A H -0.2173 -0.0277 0.2548 0.027 Uiso 1 1 calc R
H31B H -0.0967 -0.0714 0.2509 0.027 Uiso 1 1 calc R
C312 C -0.1129(15) 0.0607(14) 0.2259(4) 0.023(4) Uani 1 1 d U
H31C H -0.0327 0.0631 0.2208 0.027 Uiso 1 1 calc R
H31D H -0.1316 0.1356 0.2331 0.027 Uiso 1 1 calc R
C313 C -0.1799(14) 0.0132(13) 0.1931(4) 0.018(4) Uani 1 1 d U
H31E H -0.1616 -0.0622 0.1865 0.022 Uiso 1 1 calc R
H31F H -0.2597 0.0108 0.1986 0.022 Uiso 1 1 calc R
C314 C -0.1610(13) 0.0735(13) 0.1625(4) 0.014(4) Uani 1 1 d U
H31G H -0.0821 0.0720 0.1560 0.017 Uiso 1 1 calc R
H31H H -0.1749 0.1500 0.1694 0.017 Uiso 1 1 calc R
C315 C -0.2328(16) 0.0297(15) 0.1308(4) 0.034(5) Uani 1 1 d U
H31I H -0.2222 -0.0479 0.1248 0.041 Uiso 1 1 calc R
H31J H -0.3114 0.0353 0.1370 0.041 Uiso 1 1 calc R
C316 C -0.2112(13) 0.0843(13) 0.0993(4) 0.016(4) Uani 1 1 d U
H31K H -0.1331 0.0766 0.0927 0.020 Uiso 1 1 calc R
H31L H -0.2189 0.1624 0.1056 0.020 Uiso 1 1 calc R
C317 C -0.2836(15) 0.0449(15) 0.0678(4) 0.028(5) Uani 1 1 d U
H31M H -0.2762 -0.0331 0.0613 0.034 Uiso 1 1 calc R
H31N H -0.3619 0.0532 0.0740 0.034 Uiso 1 1 calc R
C318 C -0.2583(14) 0.1010(14) 0.0375(4) 0.024(4) Uani 1 1 d U
H31O H -0.1809 0.0913 0.0306 0.028 Uiso 1 1 calc R
H31P H -0.2650 0.1792 0.0438 0.028 Uiso 1 1 calc R
C319 C -0.3395(15) 0.0562(15) 0.0059(4) 0.029(5) Uani 1 1 d U
H31Q H -0.3310 -0.0216 -0.0009 0.035 Uiso 1 1 calc R
H31R H -0.4171 0.0636 0.0130 0.035 Uiso 1 1 calc R
C320 C -0.3160(14) 0.1165(14) -0.0251(4) 0.024(4) Uani 1 1 d U
H32A H -0.3258 0.1941 -0.0186 0.029 Uiso 1 1 calc R
H32B H -0.2382 0.1100 -0.0321 0.029 Uiso 1 1 calc R
C321 C -0.3940(12) 0.0709(12) -0.0554(3) 0.011(3) Uani 1 1 d U
H32C H -0.4716 0.0819 -0.0489 0.013 Uiso 1 1 calc R
H32D H -0.3879 -0.0077 -0.0610 0.013 Uiso 1 1 calc R
C322 C -0.3643(16) 0.1278(16) -0.0877(5) 0.036(5) Uani 1 1 d U
H32E H -0.2861 0.1179 -0.0937 0.043 Uiso 1 1 calc R
H32F H -0.3711 0.2063 -0.0820 0.043 Uiso 1 1 calc R
C323 C -0.4402(15) 0.0832(15) -0.1198(4) 0.029(5) Uani 1 1 d U
H32G H -0.4332 0.0048 -0.1254 0.035 Uiso 1 1 calc R
H32H H -0.5183 0.0928 -0.1137 0.035 Uiso 1 1 calc R
C324 C -0.4131(17) 0.1375(16) -0.1515(5) 0.037(5) Uani 1 1 d U
H32I H -0.3349 0.1277 -0.1575 0.045 Uiso 1 1 calc R
H32J H -0.4195 0.2159 -0.1456 0.045 Uiso 1 1 calc R
C325 C -0.4853(14) 0.0967(14) -0.1831(4) 0.022(4) Uani 1 1 d U
H32K H -0.4808 0.0179 -0.1890 0.026 Uiso 1 1 calc R
H32L H -0.5635 0.1091 -0.1778 0.026 Uiso 1 1 calc R
C326 C -0.4493(15) 0.1533(15) -0.2135(4) 0.029(5) Uani 1 1 d U
H32M H -0.3717 0.1392 -0.2191 0.035 Uiso 1 1 calc R
H32N H -0.4517 0.2322 -0.2073 0.035 Uiso 1 1 calc R
C327 C -0.5226(19) 0.1157(18) -0.2452(5) 0.051(6) Uani 1 1 d U
H32O H -0.5230 0.0363 -0.2506 0.061 Uiso 1 1 calc R
H32P H -0.5995 0.1327 -0.2398 0.061 Uiso 1 1 calc R
C328 C -0.4861(18) 0.1671(17) -0.2769(5) 0.046(6) Uani 1 1 d U
H32Q H -0.5371 0.1400 -0.2963 0.069 Uiso 1 1 calc R
H32R H -0.4109 0.1487 -0.2830 0.069 Uiso 1 1 calc R
H32S H -0.4866 0.2458 -0.2720 0.069 Uiso 1 1 calc R
C3 C -0.3191(15) 0.0881(14) 0.3143(4) 0.030(5) Uani 1 1 d U
H3A H -0.3969 0.0670 0.3200 0.036 Uiso 1 1 calc R
H3B H -0.3158 0.0885 0.2890 0.036 Uiso 1 1 calc R
O4 O -0.2380(10) 0.2716(10) 0.2800(3) 0.034(3) Uani 1 1 d U
C401 C -0.2362(15) 0.2882(15) 0.3148(4) 0.026(4) Uani 1 1 d U
C402 C -0.1914(15) 0.3795(15) 0.3342(4) 0.028(5) Uani 1 1 d U
C403 C -0.2013(16) 0.3933(17) 0.3693(5) 0.038(5) Uani 1 1 d U
H403 H -0.1718 0.4591 0.3822 0.046 Uiso 1 1 calc R
C404 C -0.2552(15) 0.3108(15) 0.3873(4) 0.028(4) Uani 1 1 d U
C405 C -0.2928(18) 0.2169(18) 0.3670(5) 0.048(6) Uani 1 1 d U
H405 H -0.3254 0.1593 0.3781 0.057 Uiso 1 1 calc R
C406 C -0.2865(18) 0.2010(18) 0.3321(5) 0.048(6) Uani 1 1 d U
P4 P -0.2772(7) 0.3379(6) 0.43227(16) 0.086(3) Uani 1 1 d D
O41 O -0.2942(12) 0.2363(9) 0.4468(4) 0.091(6) Uiso 1 1 d D
O42 O -0.1808(13) 0.4209(13) 0.4488(5) 0.112(7) Uiso 1 1 d D
C407 C -0.073(2) 0.377(3) 0.4490(16) 0.28(3) Uiso 1 1 d D
H40A H -0.0686 0.3199 0.4290 0.341 Uiso 1 1 calc R
H40B H -0.0635 0.3438 0.4705 0.341 Uiso 1 1 calc R
C408 C 0.0140(15) 0.466(5) 0.4471(19) 0.35(4) Uiso 1 1 d D
H40E H 0.0872 0.4386 0.4475 0.526 Uiso 1 1 calc R
H40F H 0.0081 0.5222 0.4668 0.526 Uiso 1 1 calc R
H40G H 0.0042 0.4974 0.4256 0.526 Uiso 1 1 calc R
O43 O -0.3724(16) 0.4153(15) 0.4367(7) 0.164(11) Uiso 1 1 d D
C409 C -0.472(2) 0.371(3) 0.4523(11) 0.19(2) Uiso 1 1 d D
H40C H -0.4648 0.3844 0.4778 0.231 Uiso 1 1 calc R
H40D H -0.4838 0.2925 0.4451 0.231 Uiso 1 1 calc R
C410 C -0.5674(17) 0.426(5) 0.4405(17) 0.36(4) Uiso 1 1 d D
H41S H -0.6356 0.3987 0.4510 0.536 Uiso 1 1 calc R
H41T H -0.5750 0.4110 0.4153 0.536 Uiso 1 1 calc R
H41U H -0.5544 0.5041 0.4474 0.536 Uiso 1 1 calc R
C411 C -0.3331(14) 0.3033(15) 0.2651(4) 0.024(4) Uani 1 1 d U
H41A H -0.3346 0.3827 0.2700 0.029 Uiso 1 1 calc R
H41B H -0.4001 0.2692 0.2750 0.029 Uiso 1 1 calc R
C412 C -0.3329(16) 0.2700(16) 0.2272(4) 0.035(5) Uani 1 1 d U
H41C H -0.3402 0.1901 0.2232 0.042 Uiso 1 1 calc R
H41D H -0.2591 0.2940 0.2188 0.042 Uiso 1 1 calc R
C413 C -0.4200(14) 0.3096(14) 0.2046(4) 0.022(4) Uani 1 1 d U
H41E H -0.4944 0.2807 0.2113 0.027 Uiso 1 1 calc R
H41F H -0.4168 0.3893 0.2092 0.027 Uiso 1 1 calc R
C414 C -0.4064(18) 0.2770(17) 0.1664(5) 0.042(6) Uani 1 1 d U
H41G H -0.4196 0.1974 0.1615 0.051 Uiso 1 1 calc R
H41H H -0.3284 0.2965 0.1606 0.051 Uiso 1 1 calc R
C415 C -0.4815(13) 0.3265(13) 0.1421(4) 0.014(4) Uani 1 1 d U
H41I H -0.5599 0.3054 0.1469 0.016 Uiso 1 1 calc R
H41J H -0.4695 0.4062 0.1467 0.016 Uiso 1 1 calc R
C416 C -0.4596(16) 0.2907(15) 0.1046(4) 0.033(5) Uani 1 1 d U
H41K H -0.4745 0.2112 0.1000 0.040 Uiso 1 1 calc R
H41L H -0.3802 0.3085 0.1002 0.040 Uiso 1 1 calc R
C417 C -0.5291(16) 0.3419(15) 0.0795(4) 0.031(5) Uani 1 1 d U
H41M H -0.6084 0.3244 0.0841 0.038 Uiso 1 1 calc R
H41N H -0.5139 0.4213 0.0843 0.038 Uiso 1 1 calc R
C418 C -0.5099(12) 0.3076(12) 0.0416(3) 0.008(3) Uani 1 1 d U
H41O H -0.5269 0.2285 0.0363 0.009 Uiso 1 1 calc R
H41P H -0.4307 0.3244 0.0366 0.009 Uiso 1 1 calc R
C419 C -0.5813(16) 0.3642(15) 0.0183(4) 0.032(5) Uani 1 1 d U
H41Q H -0.5634 0.4433 0.0231 0.038 Uiso 1 1 calc R
H41R H -0.6606 0.3483 0.0233 0.038 Uiso 1 1 calc R
C420 C -0.5596(14) 0.3234(14) -0.0225(4) 0.021(4) Uani 1 1 d U
H42A H -0.4801 0.3385 -0.0274 0.025 Uiso 1 1 calc R
H42B H -0.5781 0.2444 -0.0272 0.025 Uiso 1 1 calc R
C421 C -0.6272(13) 0.3779(13) -0.0457(4) 0.014(4) Uani 1 1 d U
H42C H -0.6072 0.4568 -0.0415 0.017 Uiso 1 1 calc R
H42D H -0.7067 0.3646 -0.0404 0.017 Uiso 1 1 calc R
C422 C -0.6083(15) 0.3360(15) -0.0842(4) 0.029(5) Uani 1 1 d U
H42E H -0.5283 0.3477 -0.0891 0.035 Uiso 1 1 calc R
H42F H -0.6295 0.2573 -0.0882 0.035 Uiso 1 1 calc R
C423 C -0.6758(16) 0.3927(16) -0.1097(4) 0.033(5) Uani 1 1 d U
H42G H -0.7558 0.3832 -0.1047 0.040 Uiso 1 1 calc R
H42H H -0.6526 0.4710 -0.1067 0.040 Uiso 1 1 calc R
C424 C -0.6564(14) 0.3445(14) -0.1465(4) 0.019(4) Uani 1 1 d U
H42I H -0.5762 0.3557 -0.1512 0.023 Uiso 1 1 calc R
H42J H -0.6764 0.2657 -0.1487 0.023 Uiso 1 1 calc R
C425 C -0.7198(13) 0.3900(13) -0.1735(4) 0.017(4) Uani 1 1 d U
H42K H -0.6998 0.4688 -0.1716 0.020 Uiso 1 1 calc R
H42L H -0.8001 0.3786 -0.1691 0.020 Uiso 1 1 calc R
C426 C -0.6973(17) 0.3392(17) -0.2097(5) 0.041(5) Uani 1 1 d U
H42M H -0.7149 0.2601 -0.2112 0.050 Uiso 1 1 calc R
H42N H -0.6173 0.3525 -0.2142 0.050 Uiso 1 1 calc R
C427 C -0.7641(16) 0.3818(15) -0.2381(4) 0.035(5) Uani 1 1 d U
H42O H -0.8441 0.3745 -0.2328 0.041 Uiso 1 1 calc R
H42P H -0.7415 0.4595 -0.2384 0.041 Uiso 1 1 calc R
C428 C -0.7460(17) 0.3209(16) -0.2733(5) 0.040(5) Uani 1 1 d U
H42Q H -0.7883 0.3507 -0.2907 0.061 Uiso 1 1 calc R
H42R H -0.7709 0.2444 -0.2733 0.061 Uiso 1 1 calc R
H42S H -0.6669 0.3280 -0.2786 0.061 Uiso 1 1 calc R
C4 C -0.1286(15) 0.4699(15) 0.3171(5) 0.032(5) Uani 1 1 d U
H4A H -0.1646 0.5376 0.3233 0.038 Uiso 1 1 calc R
H4B H -0.1347 0.4511 0.2917 0.038 Uiso 1 1 calc R
O1W O -0.418(3) 0.049(3) 0.4275(8) 0.198(13) Uiso 1 1 d .
H1W H -0.3854 -0.0111 0.4248 0.297 Uiso 1 1 d .
H2W H -0.3682 0.0997 0.4331 0.297 Uiso 1 1 d .

loop_
_atom_site_aniso_label
_atom_site_aniso_U_11
_atom_site_aniso_U_22
_atom_site_aniso_U_33
_atom_site_aniso_U_23
_atom_site_aniso_U_13
_atom_site_aniso_U_12
O1 0.028(5) 0.023(5) 0.028(4) 0.003(4) -0.007(4) 0.000(4)
C101 0.042(7) 0.039(7) 0.042(7) 0.005(5) 0.001(5) 0.000(5)
C102 0.032(6) 0.032(6) 0.032(6) 0.007(5) -0.002(4) 0.004(5)
C103 0.041(7) 0.040(7) 0.040(6) 0.004(5) -0.005(5) 0.001(5)
C104 0.031(6) 0.029(6) 0.034(6) 0.006(5) -0.002(4) 0.004(5)
C105 0.042(7) 0.041(7) 0.043(7) 0.005(5) -0.003(5) 0.000(5)
C106 0.049(7) 0.045(7) 0.046(7) 0.006(5) 0.002(5) 0.005(5)
P1 0.086(6) 0.027(4) 0.101(6) -0.024(4) -0.043(5) -0.001(4)
C111 0.020(6) 0.023(6) 0.025(6) -0.001(4) 0.000(4) 0.000(4)
C112 0.047(7) 0.042(7) 0.045(7) 0.006(5) -0.001(5) 0.002(5)
C113 0.025(6) 0.029(6) 0.031(6) 0.007(5) -0.005(4) 0.001(4)
C114 0.020(6) 0.020(6) 0.022(5) 0.003(4) -0.003(4) 0.001(4)
C115 0.021(6) 0.023(6) 0.030(6) 0.006(4) -0.001(4) 0.001(4)
C116 0.021(6) 0.023(6) 0.032(6) 0.003(4) -0.002(4) 0.005(4)
C117 0.031(6) 0.030(6) 0.035(6) 0.003(5) 0.000(4) 0.002(5)
C118 0.008(5) 0.010(5) 0.009(5) 0.001(4) -0.005(4) -0.001(4)
C119 0.018(6) 0.021(6) 0.026(5) 0.006(4) -0.004(4) 0.001(4)
C120 0.029(6) 0.029(6) 0.030(6) 0.004(5) -0.003(4) 0.002(5)
C121 0.015(5) 0.016(6) 0.020(5) 0.001(4) 0.001(4) 0.004(4)
C122 0.026(6) 0.028(6) 0.032(6) 0.006(4) -0.002(4) 0.003(4)
C123 0.012(5) 0.013(5) 0.016(5) 0.001(4) -0.002(4) -0.003(4)
C124 0.017(5) 0.016(6) 0.021(5) 0.007(4) 0.000(4) 0.004(4)
C125 0.039(7) 0.039(7) 0.042(6) 0.006(5) -0.001(5) 0.006(5)
C126 0.036(6) 0.033(6) 0.036(6) 0.006(5) -0.001(4) 0.001(5)
C127 0.031(6) 0.034(6) 0.036(6) 0.003(5) -0.002(4) 0.004(5)
C128 0.033(8) 0.036(9) 0.033(8) -0.006(7) 0.011(7) 0.010(7)
C1 0.023(6) 0.023(6) 0.019(5) 0.001(4) -0.002(4) -0.001(4)
O2 0.030(5) 0.029(5) 0.025(4) 0.006(4) -0.001(4) 0.001(4)
C201 0.034(6) 0.032(6) 0.033(6) 0.002(5) -0.001(4) 0.007(5)
C202 0.024(6) 0.026(6) 0.025(6) 0.001(4) 0.003(4) 0.004(4)
C203 0.028(6) 0.028(6) 0.025(6) 0.002(4) 0.002(4) 0.001(4)
C204 0.036(6) 0.036(7) 0.038(6) 0.003(5) -0.001(4) 0.002(5)
C205 0.026(6) 0.029(6) 0.026(6) 0.003(4) -0.001(4) 0.005(4)
C206 0.031(6) 0.029(6) 0.028(6) 0.003(4) -0.004(4) 0.005(5)
P2 0.077(5) 0.056(4) 0.015(3) -0.002(3) -0.005(3) -0.018(4)
C211 0.032(6) 0.030(6) 0.031(6) 0.006(5) -0.002(4) 0.004(5)
C212 0.034(6) 0.034(6) 0.039(6) 0.003(5) -0.001(4) 0.005(5)
C213 0.015(6) 0.020(6) 0.024(5) 0.003(4) 0.001(4) 0.002(4)
C214 0.020(6) 0.021(6) 0.026(6) -0.002(4) 0.000(4) 0.004(4)
C215 0.029(6) 0.028(6) 0.030(6) 0.003(4) -0.002(4) 0.001(4)
C216 0.024(6) 0.020(6) 0.026(6) 0.003(4) -0.001(4) -0.001(4)
C217 0.019(6) 0.020(6) 0.025(5) 0.002(4) 0.000(4) 0.003(4)
C218 0.009(5) 0.009(5) 0.014(5) -0.001(4) -0.007(4) 0.002(4)
C219 0.031(6) 0.034(6) 0.035(6) 0.001(5) 0.002(4) 0.007(5)
C220 0.018(6) 0.015(6) 0.024(5) 0.002(4) -0.002(4) -0.002(4)
C221 0.011(5) 0.012(5) 0.012(5) 0.003(4) -0.002(4) 0.004(4)
C222 0.018(6) 0.019(6) 0.025(5) 0.001(4) -0.004(4) -0.002(4)
C223 0.034(6) 0.031(6) 0.038(6) 0.003(5) 0.003(4) 0.002(5)
C224 0.027(6) 0.027(6) 0.030(6) 0.002(4) -0.002(4) 0.003(4)
C225 0.026(6) 0.027(6) 0.027(6) 0.002(4) 0.001(4) 0.002(4)
C226 0.032(6) 0.036(6) 0.035(6) 0.002(5) -0.005(4) 0.000(5)
C227 0.046(7) 0.043(7) 0.046(7) 0.005(5) 0.003(5) 0.003(5)
C228 0.022(8) 0.036(8) 0.024(7) -0.001(7) -0.013(6) -0.002(7)
C2 0.022(6) 0.018(6) 0.018(5) -0.001(4) 0.000(4) 0.001(4)
O3 0.039(5) 0.041(5) 0.033(5) 0.005(4) 0.000(4) 0.004(4)
C301 0.031(6) 0.029(6) 0.026(6) 0.003(4) -0.002(4) 0.000(5)
C302 0.036(6) 0.032(6) 0.036(6) 0.002(5) -0.001(4) 0.002(5)
C303 0.048(7) 0.044(7) 0.044(7) 0.006(5) 0.003(5) 0.007(5)
C304 0.028(6) 0.024(6) 0.027(6) 0.004(4) -0.001(4) -0.003(4)
C305 0.029(6) 0.028(6) 0.027(6) 0.005(4) 0.002(4) -0.002(4)
C306 0.026(6) 0.021(6) 0.022(5) 0.000(4) -0.002(4) 0.002(4)
P3 0.060(5) 0.059(4) 0.057(4) 0.033(4) 0.016(3) -0.025(4)
C311 0.022(6) 0.024(6) 0.021(5) 0.002(4) 0.001(4) -0.001(4)
C312 0.024(6) 0.022(6) 0.023(5) 0.003(4) 0.002(4) 0.003(4)
C313 0.017(5) 0.014(6) 0.023(5) 0.000(4) -0.002(4) 0.005(4)
C314 0.013(5) 0.011(5) 0.018(5) 0.000(4) 0.001(4) 0.001(4)
C315 0.034(6) 0.033(6) 0.035(6) 0.006(5) -0.001(4) 0.003(5)
C316 0.014(5) 0.017(6) 0.019(5) 0.002(4) 0.005(4) 0.004(4)
C317 0.027(6) 0.028(6) 0.029(6) 0.000(4) -0.002(4) -0.001(4)
C318 0.023(6) 0.024(6) 0.026(6) 0.006(4) -0.001(4) 0.007(4)
C319 0.028(6) 0.028(6) 0.030(6) 0.003(4) 0.001(4) 0.001(4)
C320 0.020(6) 0.024(6) 0.027(6) 0.002(4) -0.002(4) 0.003(4)
C321 0.008(5) 0.009(5) 0.015(5) 0.004(4) 0.001(4) -0.001(4)
C322 0.035(6) 0.035(7) 0.036(6) 0.003(5) 0.000(4) 0.006(5)
C323 0.028(6) 0.030(6) 0.029(6) 0.004(4) 0.002(4) -0.001(4)
C324 0.037(7) 0.036(7) 0.040(6) 0.005(5) 0.001(5) 0.005(5)
C325 0.020(6) 0.022(6) 0.023(5) 0.001(4) 0.000(4) 0.001(4)
C326 0.030(6) 0.028(6) 0.029(6) 0.006(4) -0.001(4) -0.001(4)
C327 0.051(7) 0.050(7) 0.052(7) 0.007(5) 0.002(5) 0.005(5)
C328 0.044(9) 0.053(10) 0.043(8) 0.008(8) -0.013(7) 0.005(8)
C3 0.028(6) 0.032(6) 0.029(6) -0.002(5) -0.003(4) 0.006(5)
O4 0.036(5) 0.034(5) 0.033(5) 0.005(4) -0.001(4) 0.002(4)
C401 0.026(6) 0.028(6) 0.026(6) 0.007(4) -0.002(4) 0.003(4)
C402 0.026(6) 0.029(6) 0.030(6) 0.004(4) 0.004(4) 0.007(4)
C403 0.039(7) 0.036(7) 0.040(6) 0.006(5) -0.003(4) 0.005(5)
C404 0.028(6) 0.027(6) 0.029(6) 0.004(4) 0.000(4) 0.005(4)
C405 0.050(7) 0.046(7) 0.047(7) 0.007(5) 0.003(5) 0.006(5)
C406 0.047(7) 0.048(7) 0.048(7) 0.004(5) 0.001(5) 0.003(5)
P4 0.182(10) 0.046(5) 0.031(4) 0.008(3) 0.021(4) 0.016(5)
C411 0.021(6) 0.025(6) 0.029(6) 0.010(4) 0.003(4) 0.007(4)
C412 0.033(6) 0.035(6) 0.036(6) 0.005(5) -0.002(4) 0.003(5)
C413 0.022(6) 0.020(6) 0.025(5) 0.004(4) 0.001(4) 0.003(4)
C414 0.043(7) 0.042(7) 0.043(7) 0.006(5) 0.002(5) 0.005(5)
C415 0.011(5) 0.012(5) 0.017(5) 0.004(4) -0.003(4) -0.001(4)
C416 0.033(6) 0.031(6) 0.036(6) 0.007(5) -0.002(4) 0.004(5)
C417 0.030(6) 0.030(6) 0.034(6) 0.006(5) 0.003(4) -0.001(4)
C418 0.001(5) 0.008(5) 0.014(5) 0.003(4) -0.003(4) 0.001(4)
C419 0.031(6) 0.032(6) 0.033(6) 0.007(5) -0.001(4) 0.003(5)
C420 0.018(6) 0.021(6) 0.023(5) -0.002(4) -0.004(4) 0.004(4)
C421 0.012(5) 0.013(5) 0.018(5) 0.003(4) -0.001(4) 0.002(4)
C422 0.027(6) 0.030(6) 0.033(6) 0.007(5) 0.001(4) 0.005(4)
C423 0.032(6) 0.032(6) 0.036(6) 0.007(5) 0.000(4) 0.004(5)
C424 0.017(6) 0.021(6) 0.020(5) 0.006(4) -0.004(4) 0.004(4)
C425 0.016(5) 0.014(5) 0.018(5) -0.002(4) 0.001(4) -0.006(4)
C426 0.041(7) 0.043(7) 0.040(7) 0.008(5) -0.002(5) 0.002(5)
C427 0.034(6) 0.033(6) 0.035(6) 0.004(5) 0.003(4) -0.001(5)
C428 0.042(9) 0.033(9) 0.046(8) 0.007(7) -0.010(7) -0.002(7)
C4 0.031(6) 0.031(6) 0.033(6) 0.002(5) -0.004(4) 0.005(5)

loop_
_atom_type_symbol
_atom_type_description
_atom_type_scat_dispersion_real
_atom_type_scat_dispersion_imag
_atom_type_scat_source
C C 0.0033 0.0016 'International Tables Vol C Tables 4.2.6.8 and 6.1.1.4'
H H 0.0000 0.0000 'International Tables Vol C Tables 4.2.6.8 and 6.1.1.4'
O O 0.0106 0.0060 'International Tables Vol C Tables 4.2.6.8 and 6.1.1.4'
P P 0.1023 0.0942 'International Tables Vol C Tables 4.2.6.8 and 6.1.1.4'

loop_
_geom_angle_atom_site_label_1
_geom_angle_atom_site_label_2
_geom_angle_atom_site_label_3
_geom_angle
C101 O1 C111 116.2(14)
C106 C101 O1 119.7(19)
C106 C101 C102 121.5(19)
O1 C101 C102 118.7(18)
C101 C102 C103 117.4(18)
C101 C102 C1 124.4(17)
C103 C102 C1 118.2(17)
C104 C103 C102 120.4(19)
C104 C103 H103 119.8
C102 C103 H103 119.8
C105 C104 C103 117.7(18)
C105 C104 P1 124.2(16)
C103 C104 P1 118.1(15)
C104 C105 C106 124(2)
C104 C105 H105 117.8
C106 C105 H105 117.8
C105 C106 C101 118(2)
C105 C106 C4 122.2(19)
C101 C106 C4 119.2(19)
O11 P1 O13 119.3(9)
O11 P1 O12 118.9(9)
O13 P1 O12 88.1(13)
O11 P1 C104 114.0(11)
O13 P1 C104 111.0(13)
O12 P1 C104 101.8(11)
C107 O12 P1 112.5(16)
O12 C107 C108 107.7(8)
O12 C107 H10A 110.2
C108 C107 H10A 110.2
O12 C107 H10B 110.2
C108 C107 H10B 110.2
H10A C107 H10B 108.5
C107 C108 H10E 109.5
C107 C108 H10F 109.5
H10E C108 H10F 109.5
C107 C108 H10G 109.5
H10E C108 H10G 109.5
H10F C108 H10G 109.5
C109 O13 P1 112.5(17)
O13 C109 C110 107.8(8)
O13 C109 H10C 110.2
C110 C109 H10C 110.2
O13 C109 H10D 110.1
C110 C109 H10D 110.1
H10C C109 H10D 108.5
C109 C110 H11S 109.5
C109 C110 H11T 109.5
H11S C110 H11T 109.5
C109 C110 H11U 109.5
H11S C110 H11U 109.5
H11T C110 H11U 109.5
O1 C111 C112 111.0(14)
O1 C111 H11A 109.4
C112 C111 H11A 109.4
O1 C111 H11B 109.4
C112 C111 H11B 109.4
H11A C111 H11B 108.0
C111 C112 C113 111.2(16)
C111 C112 H11C 109.4
C113 C112 H11C 109.4
C111 C112 H11D 109.4
C113 C112 H11D 109.4
H11C C112 H11D 108.0
C114 C113 C112 115.1(15)
C114 C113 H11E 108.5
C112 C113 H11E 108.5
C114 C113 H11F 108.5
C112 C113 H11F 108.5
H11E C113 H11F 107.5
C115 C114 C113 117.1(15)
C115 C114 H11G 108.0
C113 C114 H11G 108.0
C115 C114 H11H 108.0
C113 C114 H11H 108.0
H11G C114 H11H 107.3
C114 C115 C116 116.9(15)
C114 C115 H11I 108.1
C116 C115 H11I 108.1
C114 C115 H11J 108.1
C116 C115 H11J 108.1
H11I C115 H11J 107.3
C117 C116 C115 115.2(15)
C117 C116 H11K 108.5
C115 C116 H11K 108.5
C117 C116 H11L 108.5
C115 C116 H11L 108.5
H11K C116 H11L 107.5
C116 C117 C118 114.5(15)
C116 C117 H11M 108.6
C118 C117 H11M 108.6
C116 C117 H11N 108.6
C118 C117 H11N 108.6
H11M C117 H11N 107.6
C117 C118 C119 114.3(13)
C117 C118 H11O 108.7
C119 C118 H11O 108.7
C117 C118 H11P 108.7
C119 C118 H11P 108.7
H11O C118 H11P 107.6
C120 C119 C118 113.3(14)
C120 C119 H11Q 108.9
C118 C119 H11Q 108.9
C120 C119 H11R 108.9
C118 C119 H11R 108.9
H11Q C119 H11R 107.7
C119 C120 C121 112.8(15)
C119 C120 H12A 109.0
C121 C120 H12A 109.0
C119 C120 H12B 109.0
C121 C120 H12B 109.0
H12A C120 H12B 107.8
C122 C121 C120 112.2(14)
C122 C121 H12C 109.2
C120 C121 H12C 109.2
C122 C121 H12D 109.2
C120 C121 H12D 109.2
H12C C121 H12D 107.9
C123 C122 C121 114.2(14)
C123 C122 H12E 108.7
C121 C122 H12E 108.7
C123 C122 H12F 108.7
C121 C122 H12F 108.7
H12E C122 H12F 107.6
C124 C123 C122 113.8(14)
C124 C123 H12G 108.8
C122 C123 H12G 108.8
C124 C123 H12H 108.8
C122 C123 H12H 108.8
H12G C123 H12H 107.7
C123 C124 C125 112.9(14)
C123 C124 H12I 109.0
C125 C124 H12I 109.0
C123 C124 H12J 109.0
C125 C124 H12J 109.0
H12I C124 H12J 107.8
C124 C125 C126 112.2(15)
C124 C125 H12K 109.2
C126 C125 H12K 109.2
C124 C125 H12L 109.2
C126 C125 H12L 109.2
H12K C125 H12L 107.9
C127 C126 C125 110.6(16)
C127 C126 H12M 109.5
C125 C126 H12M 109.5
C127 C126 H12N 109.5
C125 C126 H12N 109.5
H12M C126 H12N 108.1
C126 C127 C128 111.7(15)
C126 C127 H12O 109.3
C128 C127 H12O 109.3
C126 C127 H12P 109.3
C128 C127 H12P 109.3
H12O C127 H12P 107.9
C127 C128 H12Q 109.5
C127 C128 H12R 109.5
H12Q C128 H12R 109.5
C127 C128 H12S 109.5
H12Q C128 H12S 109.5
H12R C128 H12S 109.5
C102 C1 C206 107.2(14)
C102 C1 H1A 110.3
C206 C1 H1A 110.3
C102 C1 H1B 110.3
C206 C1 H1B 110.3
H1A C1 H1B 108.5
C201 O2 C211 112.0(13)
O2 C201 C206 119.8(17)
O2 C201 C202 119.5(16)
C206 C201 C202 120.3(17)
C203 C202 C201 116.5(17)
C203 C202 C2 119.1(17)
C201 C202 C2 124.4(15)
C202 C203 C204 123.6(18)
C202 C203 H203 118.2
C204 C203 H203 118.2
C203 C204 C205 118.9(17)
C203 C204 P2 122.3(15)
C205 C204 P2 118.8(14)
C206 C205 C204 117.0(18)
C206 C205 H205 121.5
C204 C205 H205 121.5
C205 C206 C201 122.8(19)
C205 C206 C1 116.7(16)
C201 C206 C1 120.2(15)
O21 P2 O22 114.2(8)
O21 P2 O23 114.0(8)
O22 P2 O23 109.4(14)
O21 P2 C204 110.3(10)
O22 P2 C204 108.4(10)
O23 P2 C204 99.4(13)
C207 O22 P2 146.7(19)
C207 C208 H20E 109.5
C207 C208 H20F 109.5
H20E C208 H20F 109.5
C207 C208 H20G 109.5
H20E C208 H20G 109.5
H20F C208 H20G 109.5
O22 C207 C208 107.8(8)
O22 C207 H20A 110.2
C208 C207 H20A 110.2
O22 C207 H20B 110.1
C208 C207 H20B 110.1
H20A C207 H20B 108.5
C209 O23 P2 148(2)
O23 C209 C210 107.9(8)
O23 C209 H20C 110.1
C210 C209 H20C 110.1
O23 C209 H20D 110.1
C210 C209 H20D 110.1
H20C C209 H20D 108.4
C209 C210 H21S 109.5
C209 C210 H21T 109.4
H21S C210 H21T 109.5
C209 C210 H21U 109.5
H21S C210 H21U 109.5
H21T C210 H21U 109.5
O2 C211 C212 109.4(15)
O2 C211 H21A 109.8
C212 C211 H21A 109.8
O2 C211 H21B 109.8
C212 C211 H21B 109.8
H21A C211 H21B 108.2
C213 C212 C211 116.0(16)
C213 C212 H21C 108.3
C211 C212 H21C 108.3
C213 C212 H21D 108.3
C211 C212 H21D 108.3
H21C C212 H21D 107.4
C214 C213 C212 115.4(14)
C214 C213 H21E 108.4
C212 C213 H21E 108.4
C214 C213 H21F 108.4
C212 C213 H21F 108.4
H21E C213 H21F 107.5
C213 C214 C215 114.4(14)
C213 C214 H21G 108.7
C215 C214 H21G 108.6
C213 C214 H21H 108.7
C215 C214 H21H 108.7
H21G C214 H21H 107.6
C214 C215 C216 112.6(14)
C214 C215 H21I 109.1
C216 C215 H21I 109.1
C214 C215 H21J 109.1
C216 C215 H21J 109.1
H21I C215 H21J 107.8
C217 C216 C215 111.5(13)
C217 C216 H21K 109.3
C215 C216 H21K 109.3
C217 C216 H21L 109.3
C215 C216 H21L 109.3
H21K C216 H21L 108.0
C216 C217 C218 113.9(13)
C216 C217 H21M 108.8
C218 C217 H21M 108.8
C216 C217 H21N 108.8
C218 C217 H21N 108.8
H21M C217 H21N 107.7
C219 C218 C217 115.2(13)
C219 C218 H21O 108.5
C217 C218 H21O 108.5
C219 C218 H21P 108.5
C217 C218 H21P 108.5
H21O C218 H21P 107.5
C218 C219 C220 115.5(15)
C218 C219 H21Q 108.4
C220 C219 H21Q 108.4
C218 C219 H21R 108.4
C220 C219 H21R 108.4
H21Q C219 H21R 107.5
C219 C220 C221 113.6(13)
C219 C220 H22A 108.9
C221 C220 H22A 108.9
C219 C220 H22B 108.9
C221 C220 H22B 108.8
H22A C220 H22B 107.7
C220 C221 C222 111.7(12)
C220 C221 H22C 109.3
C222 C221 H22C 109.3
C220 C221 H22D 109.3
C222 C221 H22D 109.3
H22C C221 H22D 107.9
C223 C222 C221 112.2(13)
C223 C222 H22E 109.2
C221 C222 H22E 109.2
C223 C222 H22F 109.2
C221 C222 H22F 109.2
H22E C222 H22F 107.9
C224 C223 C222 113.4(15)
C224 C223 H22G 108.9
C222 C223 H22G 108.9
C224 C223 H22H 108.9
C222 C223 H22H 108.9
H22G C223 H22H 107.7
C225 C224 C223 115.0(15)
C225 C224 H22I 108.5
C223 C224 H22I 108.5
C225 C224 H22J 108.5
C223 C224 H22J 108.5
H22I C224 H22J 107.5
C224 C225 C226 114.0(15)
C224 C225 H22K 108.8
C226 C225 H22K 108.8
C224 C225 H22L 108.8
C226 C225 H22L 108.8
H22K C225 H22L 107.7
C225 C226 C227 114.9(16)
C225 C226 H22M 108.6
C227 C226 H22M 108.6
C225 C226 H22N 108.6
C227 C226 H22N 108.5
H22M C226 H22N 107.5
C226 C227 C228 112.2(16)
C226 C227 H22O 109.2
C228 C227 H22O 109.2
C226 C227 H22P 109.2
C228 C227 H22P 109.2
H22O C227 H22P 107.9
C227 C228 H22Q 109.5
C227 C228 H22R 109.5
H22Q C228 H22R 109.5
C227 C228 H22S 109.5
H22Q C228 H22S 109.5
H22R C228 H22S 109.5
C202 C2 C306 110.2(14)
C202 C2 H2A 109.6
C306 C2 H2A 109.6
C202 C2 H2B 109.6
C306 C2 H2B 109.6
H2A C2 H2B 108.1
C301 O3 C311 107.3(13)
O3 C301 C306 119.6(17)
O3 C301 C302 119.0(18)
C306 C301 C302 121.4(17)
C301 C302 C303 113.8(19)
C301 C302 C3 124.1(18)
C303 C302 C3 121.8(19)
C304 C303 C302 124(2)
C304 C303 H303 118.2
C302 C303 H303 118.2
C305 C304 C303 119.6(17)
C305 C304 P3 123.6(15)
C303 C304 P3 116.7(14)
C304 C305 C306 119.6(18)
C304 C305 H305 120.2
C306 C305 H305 120.2
C301 C306 C305 121.5(17)
C301 C306 C2 119.7(15)
C305 C306 C2 118.6(16)
O31 P3 O32 113.1(7)
O31 P3 O33 113.0(7)
O32 P3 O33 109.6(11)
O31 P3 C304 115.8(10)
O32 P3 C304 100.5(8)
O33 P3 C304 103.7(11)
C307 O32 P3 118.7(11)
O32 C307 C308 107.6(5)
O32 C307 H30A 110.2
C308 C307 H30A 110.2
O32 C307 H30B 110.2
C308 C307 H30B 110.2
H30A C307 H30B 108.5
C307 C308 H30E 109.5
C307 C308 H30F 109.5
H30E C308 H30F 109.5
C307 C308 H30G 109.5
H30E C308 H30G 109.5
H30F C308 H30G 109.5
C309 O33 P3 118.4(12)
O33 C309 C310 107.8(5)
O33 C309 H30C 110.1
C310 C309 H30C 110.1
O33 C309 H30D 110.2
C310 C309 H30D 110.1
H30C C309 H30D 108.5
C309 C310 H31S 109.5
C309 C310 H31T 109.5
H31S C310 H31T 109.5
C309 C310 H31U 109.5
H31S C310 H31U 109.5
H31T C310 H31U 109.5
O3 C311 C312 110.1(13)
O3 C311 H31A 109.6
C312 C311 H31A 109.6
O3 C311 H31B 109.6
C312 C311 H31B 109.7
H31A C311 H31B 108.2
C311 C312 C313 111.1(14)
C311 C312 H31C 109.4
C313 C312 H31C 109.4
C311 C312 H31D 109.4
C313 C312 H31D 109.4
H31C C312 H31D 108.0
C314 C313 C312 115.3(13)
C314 C313 H31E 108.5
C312 C313 H31E 108.5
C314 C313 H31F 108.5
C312 C313 H31F 108.5
H31E C313 H31F 107.5
C313 C314 C315 114.8(13)
C313 C314 H31G 108.6
C315 C314 H31G 108.6
C313 C314 H31H 108.6
C315 C314 H31H 108.6
H31G C314 H31H 107.5
C316 C315 C314 116.0(15)
C316 C315 H31I 108.3
C314 C315 H31I 108.3
C316 C315 H31J 108.3
C314 C315 H31J 108.3
H31I C315 H31J 107.4
C315 C316 C317 117.2(14)
C315 C316 H31K 108.0
C317 C316 H31K 108.0
C315 C316 H31L 108.0
C317 C316 H31L 108.0
H31K C316 H31L 107.2
C318 C317 C316 114.9(14)
C318 C317 H31M 108.6
C316 C317 H31M 108.6
C318 C317 H31N 108.6
C316 C317 H31N 108.5
H31M C317 H31N 107.5
C317 C318 C319 111.6(14)
C317 C318 H31O 109.3
C319 C318 H31O 109.3
C317 C318 H31P 109.3
C319 C318 H31P 109.3
H31O C318 H31P 108.0
C320 C319 C318 111.7(14)
C320 C319 H31Q 109.3
C318 C319 H31Q 109.3
C320 C319 H31R 109.3
C318 C319 H31R 109.3
H31Q C319 H31R 107.9
C321 C320 C319 110.8(14)
C321 C320 H32A 109.5
C319 C320 H32A 109.5
C321 C320 H32B 109.5
C319 C320 H32B 109.5
H32A C320 H32B 108.1
C320 C321 C322 110.4(13)
C320 C321 H32C 109.6
C322 C321 H32C 109.6
C320 C321 H32D 109.6
C322 C321 H32D 109.6
H32C C321 H32D 108.1
C321 C322 C323 112.7(15)
C321 C322 H32E 109.0
C323 C322 H32E 109.0
C321 C322 H32F 109.0
C323 C322 H32F 109.0
H32E C322 H32F 107.8
C324 C323 C322 113.7(15)
C324 C323 H32G 108.8
C322 C323 H32G 108.8
C324 C323 H32H 108.8
C322 C323 H32H 108.8
H32G C323 H32H 107.7
C323 C324 C325 115.3(16)
C323 C324 H32I 108.5
C325 C324 H32I 108.5
C323 C324 H32J 108.5
C325 C324 H32J 108.5
H32I C324 H32J 107.5
C326 C325 C324 111.1(14)
C326 C325 H32K 109.4
C324 C325 H32K 109.4
C326 C325 H32L 109.4
C324 C325 H32L 109.4
H32K C325 H32L 108.0
C325 C326 C327 112.0(15)
C325 C326 H32M 109.2
C327 C326 H32M 109.2
C325 C326 H32N 109.2
C327 C326 H32N 109.2
H32M C326 H32N 107.9
C328 C327 C326 113.7(17)
C328 C327 H32O 108.8
C326 C327 H32O 108.8
C328 C327 H32P 108.8
C326 C327 H32P 108.8
H32O C327 H32P 107.7
C327 C328 H32Q 109.5
C327 C328 H32R 109.5
H32Q C328 H32R 109.5
C327 C328 H32S 109.5
H32Q C328 H32S 109.5
H32R C328 H32S 109.5
C302 C3 C406 113.6(16)
C302 C3 H3A 108.8
C406 C3 H3A 108.8
C302 C3 H3B 108.8
C406 C3 H3B 108.8
H3A C3 H3B 107.7
C401 O4 C411 113.8(14)
O4 C401 C402 124.7(17)
O4 C401 C406 116.5(16)
C402 C401 C406 118.9(17)
C401 C402 C403 120.7(19)
C401 C402 C4 120.7(16)
C403 C402 C4 118.5(17)
C402 C403 C404 121.9(19)
C402 C403 H403 119.1
C404 C403 H403 119.1
C405 C404 C403 115.5(17)
C405 C404 P4 124.5(16)
C403 C404 P4 119.8(14)
C406 C405 C404 124(2)
C406 C405 H405 117.8
C404 C405 H405 117.8
C405 C406 C401 118(2)
C405 C406 C3 117(2)
C401 C406 C3 124.1(18)
O41 P4 O43 117.2(9)
O41 P4 O42 116.6(9)
O43 P4 O42 97.5(14)
O41 P4 C404 109.5(11)
O43 P4 C404 106.4(13)
O42 P4 C404 108.6(11)
C407 O42 P4 113.8(18)
O42 C407 C408 107.9(5)
O42 C407 H40A 110.1
C408 C407 H40A 110.1
O42 C407 H40B 110.1
C408 C407 H40B 110.1
H40A C407 H40B 108.4
C407 C408 H40E 109.5
C407 C408 H40F 109.5
H40E C408 H40F 109.5
C407 C408 H40G 109.5
H40E C408 H40G 109.5
H40F C408 H40G 109.5
C409 O43 P4 114.7(18)
O43 C409 C410 107.9(5)
O43 C409 H40C 110.1
C410 C409 H40C 110.1
O43 C409 H40D 110.1
C410 C409 H40D 110.1
H40C C409 H40D 108.4
C409 C410 H41S 109.5
C409 C410 H41T 109.5
H41S C410 H41T 109.5
C409 C410 H41U 109.5
H41S C410 H41U 109.5
H41T C410 H41U 109.5
O4 C411 C412 109.3(15)
O4 C411 H41A 109.8
C412 C411 H41A 109.8
O4 C411 H41B 109.8
C412 C411 H41B 109.8
H41A C411 H41B 108.3
C411 C412 C413 118.9(16)
C411 C412 H41C 107.6
C413 C412 H41C 107.6
C411 C412 H41D 107.6
C413 C412 H41D 107.6
H41C C412 H41D 107.0
C414 C413 C412 114.0(15)
C414 C413 H41E 108.7
C412 C413 H41E 108.7
C414 C413 H41F 108.8
C412 C413 H41F 108.7
H41E C413 H41F 107.6
C413 C414 C415 116.6(16)
C413 C414 H41G 108.1
C415 C414 H41G 108.1
C413 C414 H41H 108.1
C415 C414 H41H 108.1
H41G C414 H41H 107.3
C416 C415 C414 112.4(14)
C416 C415 H41I 109.1
C414 C415 H41I 109.1
C416 C415 H41J 109.1
C414 C415 H41J 109.1
H41I C415 H41J 107.9
C415 C416 C417 114.1(15)
C415 C416 H41K 108.7
C417 C416 H41K 108.7
C415 C416 H41L 108.7
C417 C416 H41L 108.7
H41K C416 H41L 107.6
C418 C417 C416 115.7(15)
C418 C417 H41M 108.4
C416 C417 H41M 108.4
C418 C417 H41N 108.4
C416 C417 H41N 108.4
H41M C417 H41N 107.4
C417 C418 C419 112.2(13)
C417 C418 H41O 109.2
C419 C418 H41O 109.2
C417 C418 H41P 109.2
C419 C418 H41P 109.2
H41O C418 H41P 107.9
C418 C419 C420 110.7(13)
C418 C419 H41Q 109.5
C420 C419 H41Q 109.5
C418 C419 H41R 109.5
C420 C419 H41R 109.5
H41Q C419 H41R 108.1
C421 C420 C419 111.8(13)
C421 C420 H42A 109.3
C419 C420 H42A 109.3
C421 C420 H42B 109.3
C419 C420 H42B 109.3
H42A C420 H42B 107.9
C420 C421 C422 111.2(13)
C420 C421 H42C 109.4
C422 C421 H42C 109.4
C420 C421 H42D 109.4
C422 C421 H42D 109.4
H42C C421 H42D 108.0
C423 C422 C421 113.2(14)
C423 C422 H42E 108.9
C421 C422 H42E 108.9
C423 C422 H42F 108.9
C421 C422 H42F 108.9
H42E C422 H42F 107.8
C424 C423 C422 109.9(14)
C424 C423 H42G 109.7
C422 C423 H42G 109.7
C424 C423 H42H 109.7
C422 C423 H42H 109.7
H42G C423 H42H 108.2
C425 C424 C423 115.0(14)
C425 C424 H42I 108.5
C423 C424 H42I 108.5
C425 C424 H42J 108.5
C423 C424 H42J 108.5
H42I C424 H42J 107.5
C424 C425 C426 112.8(14)
C424 C425 H42K 109.0
C426 C425 H42K 109.0
C424 C425 H42L 109.0
C426 C425 H42L 109.0
H42K C425 H42L 107.8
C425 C426 C427 114.2(16)
C425 C426 H42M 108.7
C427 C426 H42M 108.7
C425 C426 H42N 108.7
C427 C426 H42N 108.7
H42M C426 H42N 107.6
C428 C427 C426 111.6(16)
C428 C427 H42O 109.3
C426 C427 H42O 109.3
C428 C427 H42P 109.3
C426 C427 H42P 109.3
H42O C427 H42P 108.0
C427 C428 H42Q 109.5
C427 C428 H42R 109.5
H42Q C428 H42R 109.5
C427 C428 H42S 109.5
H42Q C428 H42S 109.5
H42R C428 H42S 109.5
C402 C4 C106 113.9(16)
C402 C4 H4A 108.8
C106 C4 H4A 108.8
C402 C4 H4B 108.8
C106 C4 H4B 108.8
H4A C4 H4B 107.7
H1W O1W H2W 107.3

loop_
_geom_bond_atom_site_label_1
_geom_bond_atom_site_label_2
_geom_bond_distance
O1 C101 1.39(2)
O1 C111 1.412(19)
C101 C106 1.38(3)
C101 C102 1.38(3)
C102 C103 1.42(3)
C102 C1 1.55(2)
C103 C104 1.41(3)
C103 H103 0.9500
C104 C105 1.32(3)
C104 P1 1.791(19)
C105 C106 1.37(3)
C105 H105 0.9500
C106 C4 1.56(3)
P1 O11 1.455(5)
P1 O13 1.566(5)
P1 O12 1.571(5)
O12 C107 1.453(5)
C107 C108 1.492(5)
C107 H10A 0.9900
C107 H10B 0.9900
C108 H10E 0.9800
C108 H10F 0.9800
C108 H10G 0.9800
O13 C109 1.454(5)
C109 C110 1.491(5)
C109 H10C 0.9900
C109 H10D 0.9900
C110 H11S 0.9800
C110 H11T 0.9800
C110 H11U 0.9800
C111 C112 1.53(2)
C111 H11A 0.9900
C111 H11B 0.9900
C112 C113 1.57(2)
C112 H11C 0.9900
C112 H11D 0.9900
C113 C114 1.49(2)
C113 H11E 0.9900
C113 H11F 0.9900
C114 C115 1.49(2)
C114 H11G 0.9900
C114 H11H 0.9900
C115 C116 1.51(2)
C115 H11I 0.9900
C115 H11J 0.9900
C116 C117 1.49(2)
C116 H11K 0.9900
C116 H11L 0.9900
C117 C118 1.53(2)
C117 H11M 0.9900
C117 H11N 0.9900
C118 C119 1.53(2)
C118 H11O 0.9900
C118 H11P 0.9900
C119 C120 1.53(2)
C119 H11Q 0.9900
C119 H11R 0.9900
C120 C121 1.54(2)
C120 H12A 0.9900
C120 H12B 0.9900
C121 C122 1.53(2)
C121 H12C 0.9900
C121 H12D 0.9900
C122 C123 1.52(2)
C122 H12E 0.9900
C122 H12F 0.9900
C123 C124 1.50(2)
C123 H12G 0.9900
C123 H12H 0.9900
C124 C125 1.54(2)
C124 H12I 0.9900
C124 H12J 0.9900
C125 C126 1.57(2)
C125 H12K 0.9900
C125 H12L 0.9900
C126 C127 1.50(2)
C126 H12M 0.9900
C126 H12N 0.9900
C127 C128 1.56(2)
C127 H12O 0.9900
C127 H12P 0.9900
C128 H12Q 0.9800
C128 H12R 0.9800
C128 H12S 0.9800
C1 C206 1.61(2)
C1 H1A 0.9900
C1 H1B 0.9900
O2 C201 1.40(2)
O2 C211 1.43(2)
C201 C206 1.39(2)
C201 C202 1.40(2)
C202 C203 1.35(2)
C202 C2 1.53(2)
C203 C204 1.39(2)
C203 H203 0.9500
C204 C205 1.44(3)
C204 P2 1.820(19)
C205 C206 1.34(2)
C205 H205 0.9500
P2 O21 1.459(5)
P2 O22 1.568(5)
P2 O23 1.569(5)
O22 C207 1.457(5)
C208 C207 1.489(5)
C208 H20E 0.9800
C208 H20F 0.9800
C208 H20G 0.9800
C207 H20A 0.9900
C207 H20B 0.9900
O23 C209 1.451(5)
C209 C210 1.489(5)
C209 H20C 0.9900
C209 H20D 0.9900
C210 H21S 0.9800
C210 H21T 0.9800
C210 H21U 0.9800
C211 C212 1.51(2)
C211 H21A 0.9900
C211 H21B 0.9900
C212 C213 1.50(2)
C212 H21C 0.9900
C212 H21D 0.9900
C213 C214 1.48(2)
C213 H21E 0.9900
C213 H21F 0.9900
C214 C215 1.56(2)
C214 H21G 0.9900
C214 H21H 0.9900
C215 C216 1.57(2)
C215 H21I 0.9900
C215 H21J 0.9900
C216 C217 1.53(2)
C216 H21K 0.9900
C216 H21L 0.9900
C217 C218 1.53(2)
C217 H21M 0.9900
C217 H21N 0.9900
C218 C219 1.48(2)
C218 H21O 0.9900
C218 H21P 0.9900
C219 C220 1.52(2)
C219 H21Q 0.9900
C219 H21R 0.9900
C220 C221 1.539(19)
C220 H22A 0.9900
C220 H22B 0.9900
C221 C222 1.56(2)
C221 H22C 0.9900
C221 H22D 0.9900
C222 C223 1.55(2)
C222 H22E 0.9900
C222 H22F 0.9900
C223 C224 1.50(2)
C223 H22G 0.9900
C223 H22H 0.9900
C224 C225 1.49(2)
C224 H22I 0.9900
C224 H22J 0.9900
C225 C226 1.52(2)
C225 H22K 0.9900
C225 H22L 0.9900
C226 C227 1.55(2)
C226 H22M 0.9900
C226 H22N 0.9900
C227 C228 1.58(2)
C227 H22O 0.9900
C227 H22P 0.9900
C228 H22Q 0.9800
C228 H22R 0.9800
C228 H22S 0.9800
C2 C306 1.55(2)
C2 H2A 0.9900
C2 H2B 0.9900
O3 C301 1.37(2)
O3 C311 1.445(18)
C301 C306 1.39(2)
C301 C302 1.39(2)
C302 C303 1.43(3)
C302 C3 1.44(2)
C303 C304 1.38(3)
C303 H303 0.9500
C304 C305 1.32(2)
C304 P3 1.827(18)
C305 C306 1.38(2)
C305 H305 0.9500
P3 O31 1.460(5)
P3 O32 1.567(5)
P3 O33 1.569(5)
O32 C307 1.454(5)
C307 C308 1.492(5)
C307 H30A 0.9900
C307 H30B 0.9900
C308 H30E 0.9800
C308 H30F 0.9800
C308 H30G 0.9800
O33 C309 1.456(5)
C309 C310 1.490(5)
C309 H30C 0.9900
C309 H30D 0.9900
C310 H31S 0.9800
C310 H31T 0.9800
C310 H31U 0.9800
C311 C312 1.49(2)
C311 H31A 0.9900
C311 H31B 0.9900
C312 C313 1.54(2)
C312 H31C 0.9900
C312 H31D 0.9900
C313 C314 1.50(2)
C313 H31E 0.9900
C313 H31F 0.9900
C314 C315 1.52(2)
C314 H31G 0.9900
C314 H31H 0.9900
C315 C316 1.50(2)
C315 H31I 0.9900
C315 H31J 0.9900
C316 C317 1.51(2)
C316 H31K 0.9900
C316 H31L 0.9900
C317 C318 1.47(2)
C317 H31M 0.9900
C317 H31N 0.9900
C318 C319 1.59(2)
C318 H31O 0.9900
C318 H31P 0.9900
C319 C320 1.52(2)
C319 H31Q 0.9900
C319 H31R 0.9900
C320 C321 1.53(2)
C320 H32A 0.9900
C320 H32B 0.9900
C321 C322 1.56(2)
C321 H32C 0.9900
C321 H32D 0.9900
C322 C323 1.56(2)
C322 H32E 0.9900
C322 H32F 0.9900
C323 C324 1.51(2)
C323 H32G 0.9900
C323 H32H 0.9900
C324 C325 1.51(2)
C324 H32I 0.9900
C324 H32J 0.9900
C325 C326 1.51(2)
C325 H32K 0.9900
C325 H32L 0.9900
C326 C327 1.52(2)
C326 H32M 0.9900
C326 H32N 0.9900
C327 C328 1.52(3)
C327 H32O 0.9900
C327 H32P 0.9900
C328 H32Q 0.9800
C328 H32R 0.9800
C328 H32S 0.9800
C3 C406 1.51(3)
C3 H3A 0.9900
C3 H3B 0.9900
O4 C401 1.35(2)
O4 C411 1.398(19)
C401 C402 1.36(2)
C401 C406 1.45(3)
C402 C403 1.37(2)
C402 C4 1.54(2)
C403 C404 1.44(3)
C403 H403 0.9500
C404 C405 1.37(3)
C404 P4 1.772(18)
C405 C406 1.35(3)
C405 H405 0.9500
P4 O41 1.460(5)
P4 O43 1.564(5)
P4 O42 1.572(5)
O42 C407 1.457(5)
C407 C408 1.489(5)
C407 H40A 0.9900
C407 H40B 0.9900
C408 H40E 0.9800
C408 H40F 0.9800
C408 H40G 0.9800
O43 C409 1.453(5)
C409 C410 1.490(5)
C409 H40C 0.9900
C409 H40D 0.9900
C410 H41S 0.9800
C410 H41T 0.9800
C410 H41U 0.9800
C411 C412 1.48(2)
C411 H41A 0.9900
C411 H41B 0.9900
C412 C413 1.53(2)
C412 H41C 0.9900
C412 H41D 0.9900
C413 C414 1.51(2)
C413 H41E 0.9900
C413 H41F 0.9900
C414 C415 1.53(2)
C414 H41G 0.9900
C414 H41H 0.9900
C415 C416 1.50(2)
C415 H41I 0.9900
C415 H41J 0.9900
C416 C417 1.53(2)
C416 H41K 0.9900
C416 H41L 0.9900
C417 C418 1.51(2)
C417 H41M 0.9900
C417 H41N 0.9900
C418 C419 1.53(2)
C418 H41O 0.9900
C418 H41P 0.9900
C419 C420 1.64(2)
C419 H41Q 0.9900
C419 H41R 0.9900
C420 C421 1.48(2)
C420 H42A 0.9900
C420 H42B 0.9900
C421 C422 1.55(2)
C421 H42C 0.9900
C421 H42D 0.9900
C422 C423 1.56(2)
C422 H42E 0.9900
C422 H42F 0.9900
C423 C424 1.51(2)
C423 H42G 0.9900
C423 H42H 0.9900
C424 C425 1.50(2)
C424 H42I 0.9900
C424 H42J 0.9900
C425 C426 1.51(2)
C425 H42K 0.9900
C425 H42L 0.9900
C426 C427 1.55(2)
C426 H42M 0.9900
C426 H42N 0.9900
C427 C428 1.51(2)
C427 H42O 0.9900
C427 H42P 0.9900
C428 H42Q 0.9800
C428 H42R 0.9800
C428 H42S 0.9800
C4 H4A 0.9900
C4 H4B 0.9900
O1W H1W 0.8720
O1W H2W 0.8430

loop_
_geom_hbond_atom_site_label_D
_geom_hbond_atom_site_label_H
_geom_hbond_atom_site_label_A
_geom_hbond_distance_DH
_geom_hbond_distance_HA
_geom_hbond_distance_DA
_geom_hbond_angle_DHA
O1W H1W O31 0.87 2.04 2.89(4) 165.2
O1W H2W O41 0.84 1.88 2.69(3) 163.1

loop_
_geom_torsion_atom_site_label_1
_geom_torsion_atom_site_label_2
_geom_torsion_atom_site_label_3
_geom_torsion_atom_site_label_4
_geom_torsion
C111 O1 C101 C106 110(2)
C111 O1 C101 C102 -75(2)
C106 C101 C102 C103 -7(3)
O1 C101 C102 C103 177.8(16)
C106 C101 C102 C1 173.0(18)
O1 C101 C102 C1 -3(3)
C101 C102 C103 C104 6(3)
C1 C102 C103 C104 -173.7(16)
C102 C103 C104 C105 -1(3)
C102 C103 C104 P1 178.0(14)
C103 C104 C105 C106 -3(3)
P1 C104 C105 C106 177.6(16)
C104 C105 C106 C101 3(3)
C104 C105 C106 C4 175.4(19)
O1 C101 C106 C105 178.1(18)
C102 C101 C106 C105 3(3)
O1 C101 C106 C4 5(3)
C102 C101 C106 C4 -170.4(18)
C105 C104 P1 O11 -16(2)
C103 C104 P1 O11 164.7(14)
C105 C104 P1 O13 -154.2(18)
C103 C104 P1 O13 26.6(19)
C105 C104 P1 O12 113(2)
C103 C104 P1 O12 -65.9(18)
O11 P1 O12 C107 -40(2)
O13 P1 O12 C107 83(2)
C104 P1 O12 C107 -166.1(17)
P1 O12 C107 C108 -118(3)
O11 P1 O13 C109 -53(2)
O12 P1 O13 C109 -175.1(17)
C104 P1 O13 C109 82.9(16)
P1 O13 C109 C110 99(2)
C101 O1 C111 C112 -83.4(19)
O1 C111 C112 C113 -173.3(15)
C111 C112 C113 C114 174.7(15)
C112 C113 C114 C115 -174.1(17)
C113 C114 C115 C116 175.3(15)
C114 C115 C116 C117 179.7(17)
C115 C116 C117 C118 -178.8(14)
C116 C117 C118 C119 -178.3(16)
C117 C118 C119 C120 179.0(14)
C118 C119 C120 C121 178.0(15)
C119 C120 C121 C122 -178.0(14)
C120 C121 C122 C123 -176.4(16)
C121 C122 C123 C124 -178.8(14)
C122 C123 C124 C125 175.5(17)
C123 C124 C125 C126 179.3(14)
C124 C125 C126 C127 -179.4(17)
C125 C126 C127 C128 179.5(15)
C101 C102 C1 C206 -65(2)
C103 C102 C1 C206 114.5(18)
C211 O2 C201 C206 90(2)
C211 O2 C201 C202 -96(2)
O2 C201 C202 C203 176.4(17)
C206 C201 C202 C203 -10(3)
O2 C201 C202 C2 -6(3)
C206 C201 C202 C2 167.7(17)
C201 C202 C203 C204 3(3)
C2 C202 C203 C204 -174.7(17)
C202 C203 C204 C205 4(3)
C202 C203 C204 P2 -177.7(16)
C203 C204 C205 C206 -4(3)
P2 C204 C205 C206 177.7(15)
C204 C205 C206 C201 -3(3)
C204 C205 C206 C1 -178.2(16)
O2 C201 C206 C205 -176.0(18)
C202 C201 C206 C205 10(3)
O2 C201 C206 C1 -1(3)
C202 C201 C206 C1 -174.7(17)
C102 C1 C206 C205 -68(2)
C102 C1 C206 C201 117.1(18)
C203 C204 P2 O21 -163.0(16)
C205 C204 P2 O21 15.4(19)
C203 C204 P2 O22 -37(2)
C205 C204 P2 O22 141.1(16)
C203 C204 P2 O23 77(2)
C205 C204 P2 O23 -104.6(18)
O21 P2 O22 C207 100(6)
O23 P2 O22 C207 -131(6)
C204 P2 O22 C207 -23(6)
P2 O22 C207 C208 -170(3)
O21 P2 O23 C209 78(5)
O22 P2 O23 C209 -51(5)
C204 P2 O23 C209 -165(4)
P2 O23 C209 C210 -105(5)
C201 O2 C211 C212 -148.7(15)
O2 C211 C212 C213 -64(2)
C211 C212 C213 C214 176.6(16)
C212 C213 C214 C215 178.8(16)
C213 C214 C215 C216 176.9(16)
C214 C215 C216 C217 178.6(15)
C215 C216 C217 C218 177.2(15)
C216 C217 C218 C219 -179.6(15)
C217 C218 C219 C220 179.5(15)
C218 C219 C220 C221 -179.0(15)
C219 C220 C221 C222 -177.8(15)
C220 C221 C222 C223 -179.8(14)
C221 C222 C223 C224 178.5(16)
C222 C223 C224 C225 -179.2(16)
C223 C224 C225 C226 -179.3(17)
C224 C225 C226 C227 -175.9(17)
C225 C226 C227 C228 173.8(17)
C203 C202 C2 C306 60(2)
C201 C202 C2 C306 -117.9(19)
C311 O3 C301 C306 97.5(18)
C311 O3 C301 C302 -85(2)
O3 C301 C302 C303 176.8(15)
C306 C301 C302 C303 -6(3)
O3 C301 C302 C3 -10(3)
C306 C301 C302 C3 167.6(17)
C301 C302 C303 C304 0(3)
C3 C302 C303 C304 -173.6(18)
C302 C303 C304 C305 6(3)
C302 C303 C304 P3 -175.8(15)
C303 C304 C305 C306 -6(3)
P3 C304 C305 C306 176.0(13)
O3 C301 C306 C305 -176.6(16)
C302 C301 C306 C305 6(3)
O3 C301 C306 C2 8(2)
C302 C301 C306 C2 -169.2(17)
C304 C305 C306 C301 0(3)
C304 C305 C306 C2 175.5(16)
C202 C2 C306 C301 76.8(19)
C202 C2 C306 C305 -98.4(19)
C305 C304 P3 O31 137.9(16)
C303 C304 P3 O31 -40.0(17)
C305 C304 P3 O32 -99.9(17)
C303 C304 P3 O32 82.2(16)
C305 C304 P3 O33 13.5(19)
C303 C304 P3 O33 -164.4(15)
O31 P3 O32 C307 -49(2)
O33 P3 O32 C307 78(2)
C304 P3 O32 C307 -173.2(18)
P3 O32 C307 C308 -176.8(17)
O31 P3 O33 C309 13(4)
O32 P3 O33 C309 -114(4)
C304 P3 O33 C309 140(4)
P3 O33 C309 C310 -161(4)
C301 O3 C311 C312 170.9(15)
O3 C311 C312 C313 -161.7(14)
C311 C312 C313 C314 -179.6(15)
C312 C313 C314 C315 -176.5(15)
C313 C314 C315 C316 -176.6(16)
C314 C315 C316 C317 -178.1(15)
C315 C316 C317 C318 -179.7(17)
C316 C317 C318 C319 -179.0(15)
C317 C318 C319 C320 178.1(16)
C318 C319 C320 C321 179.1(14)
C319 C320 C321 C322 -176.2(15)
C320 C321 C322 C323 179.1(15)
C321 C322 C323 C324 179.9(16)
C322 C323 C324 C325 -179.8(16)
C323 C324 C325 C326 -178.2(17)
C324 C325 C326 C327 -178.4(17)
C325 C326 C327 C328 -177.4(18)
C301 C302 C3 C406 -74(2)
C303 C302 C3 C406 99(2)
C411 O4 C401 C402 -91(2)
C411 O4 C401 C406 89(2)
O4 C401 C402 C403 174.5(18)
C406 C401 C402 C403 -5(3)
O4 C401 C402 C4 -5(3)
C406 C401 C402 C4 174.8(18)
C401 C402 C403 C404 2(3)
C4 C402 C403 C404 -177.6(17)
C402 C403 C404 C405 2(3)
C402 C403 C404 P4 -174.0(16)
C403 C404 C405 C406 -3(3)
P4 C404 C405 C406 172.4(19)
C404 C405 C406 C401 0(3)
C404 C405 C406 C3 172.7(18)
O4 C401 C406 C405 -175.9(19)
C402 C401 C406 C405 4(3)
O4 C401 C406 C3 12(3)
C402 C401 C406 C3 -167.7(18)
C302 C3 C406 C405 -62(3)
C302 C3 C406 C401 109(2)
C405 C404 P4 O41 25(2)
C403 C404 P4 O41 -159.4(15)
C405 C404 P4 O43 -103(2)
C403 C404 P4 O43 73.0(18)
C405 C404 P4 O42 153.5(18)
C403 C404 P4 O42 -31.0(19)
O41 P4 O42 C407 55(3)
O43 P4 O42 C407 -180(3)
C404 P4 O42 C407 -69(3)
P4 O42 C407 C408 151(4)
O41 P4 O43 C409 -6(3)
O42 P4 O43 C409 -131(3)
C404 P4 O43 C409 117(3)
P4 O43 C409 C410 -154(4)
C401 O4 C411 C412 -173.5(15)
O4 C411 C412 C413 -171.5(15)
C411 C412 C413 C414 175.9(18)
C412 C413 C414 C415 -172.1(16)
C413 C414 C415 C416 178.8(18)
C414 C415 C416 C417 -177.5(15)
C415 C416 C417 C418 -179.8(16)
C416 C417 C418 C419 -179.1(15)
C417 C418 C419 C420 -179.1(15)
C418 C419 C420 C421 -179.4(13)
C419 C420 C421 C422 -178.3(15)
C420 C421 C422 C423 -178.8(14)
C421 C422 C423 C424 -177.8(16)
C422 C423 C424 C425 178.1(14)
C423 C424 C425 C426 180.0(17)
C424 C425 C426 C427 178.3(15)
C425 C426 C427 C428 -174.8(17)
C401 C402 C4 C106 -116(2)
C403 C402 C4 C106 64(2)
C105 C106 C4 C402 -107(2)
C101 C106 C4 C402 66(2)
